data_2232479
loop_
_publ_author_name
'Traut, Telisha'
'Kriel, Frederik H.'
'van Zyl, Werner E.'
'Williams, D. Bradley G.'

_publ_section_title
;
 Chlorido{<i>N</i>-[2-(diphenylphosphanyl)benzyl]-1-(pyridin-2-yl)methanamine-\k<i>P</i>}gold(I)
;
_journal_coeditor_code TK5001
_journal_issue 11
_journal_name_full 'Acta Crystallographica Section E'
_journal_page_first m1625
_journal_paper_doi 10.1107/S1600536811044205
_journal_volume 67
_journal_year 2011
_chemical_formula_iupac '[Au Cl (C25 H23 N2 P)]'
_chemical_formula_moiety 'C25 H23 Au Cl N2 P'
_chemical_formula_sum 'C25 H23 Au Cl N2 P'
_chemical_formula_weight 614.84
_chemical_name_systematic
;
Chlorido{<i>N</i>-[2-(diphenylphosphanyl)benzyl]-1-(pyridin-2-yl)methanamine-
\k<i>P</i>}gold(I)
;
_space_group_IT_number 14
_symmetry_cell_setting monoclinic
_symmetry_space_group_name_Hall '-P 2yn'
_symmetry_space_group_name_H-M 'P 1 21/n 1'
_atom_sites_solution_hydrogens geom
_atom_sites_solution_primary direct
_atom_sites_solution_secondary difmap
_audit_creation_method SHELXL-97
_cell_angle_alpha 90.00
_cell_angle_beta 107.128(3)
_cell_angle_gamma 90.00
_cell_formula_units_Z 4
_cell_length_a 12.5888(9)
_cell_length_b 14.1443(10)
_cell_length_c 13.2354(11)
_cell_measurement_temperature 173(2)
_cell_volume 2252.2(3)
_computing_cell_refinement 'SAINT (Bruker, 1999)'
_computing_data_collection 'SMART (Bruker, 1999)'
_computing_data_reduction 'SAINT (Bruker, 1999)'
_computing_molecular_graphics 'Mercury (Macrae <i>et al.</i>, 2006)'
_computing_publication_material 'WinGX (Farrugia, 1999)'
_computing_structure_refinement 'SHELXL97 (Sheldrick, 2008)'
_computing_structure_solution 'SHELXS97 (Sheldrick, 2008)'
_diffrn_ambient_temperature 173(2)
_diffrn_measured_fraction_theta_full 0.998
_diffrn_measured_fraction_theta_max 0.998
_diffrn_measurement_device_type 'Bruker SMART CCD area-detector'
_diffrn_measurement_method 'phi and omega scans'
_diffrn_radiation_monochromator graphite
_diffrn_radiation_source 'sealed tube'
_diffrn_radiation_type MoK\a
_diffrn_radiation_wavelength 0.71073
_diffrn_reflns_av_R_equivalents 0.0558
_diffrn_reflns_av_sigmaI/netI 0.0528
_diffrn_reflns_limit_h_max 16
_diffrn_reflns_limit_h_min -15
_diffrn_reflns_limit_k_max 18
_diffrn_reflns_limit_k_min -14
_diffrn_reflns_limit_l_max 13
_diffrn_reflns_limit_l_min -17
_diffrn_reflns_number 13864
_diffrn_reflns_theta_full 28.29
_diffrn_reflns_theta_max 28.29
_diffrn_reflns_theta_min 1.96
_exptl_absorpt_coefficient_mu 6.736
_exptl_absorpt_correction_T_max 0.5590
_exptl_absorpt_correction_T_min 0.3031
_exptl_absorpt_correction_type integration
_exptl_absorpt_process_details
;
(SADABS; Bruker, 1999)
;
_exptl_crystal_colour colourless
_exptl_crystal_density_diffrn 1.813
_exptl_crystal_density_method 'not measured'
_exptl_crystal_description Needle
_exptl_crystal_F_000 1192
_exptl_crystal_size_max 0.40
_exptl_crystal_size_mid 0.18
_exptl_crystal_size_min 0.16
_refine_diff_density_max 1.958
_refine_diff_density_min -1.301
_refine_ls_extinction_method none
_refine_ls_goodness_of_fit_ref 0.973
_refine_ls_hydrogen_treatment mixed
_refine_ls_matrix_type full
_refine_ls_number_parameters 275
_refine_ls_number_reflns 5572
_refine_ls_number_restraints 0
_refine_ls_restrained_S_all 0.973
_refine_ls_R_factor_all 0.0444
_refine_ls_R_factor_gt 0.0291
_refine_ls_shift/su_max 0.001
_refine_ls_shift/su_mean 0.000
_refine_ls_structure_factor_coef Fsqd
_refine_ls_weighting_details 'calc w=1/[\s^2^(Fo^2^)+(0.0307P)^2^+0.0000P] where P=(Fo^2^+2Fc^2^)/3'
_refine_ls_weighting_scheme calc
_refine_ls_wR_factor_gt 0.0618
_refine_ls_wR_factor_ref 0.0665
_reflns_number_gt 4399
_reflns_number_total 5572
_reflns_threshold_expression I>2\s(I)
_cod_data_source_file tk5001.cif
_cod_data_source_block I
_cod_original_sg_symbol_H-M 'P 21/n'
_cod_database_code 2232479
_cod_database_fobs_code 2232479

loop_
_symmetry_equiv_pos_as_xyz
'x, y, z'
'-x+1/2, y+1/2, -z+1/2'
'-x, -y, -z'
'x-1/2, -y-1/2, z-1/2'

loop_
_atom_site_type_symbol
_atom_site_label
_atom_site_fract_x
_atom_site_fract_y
_atom_site_fract_z
_atom_site_U_iso_or_equiv
_atom_site_adp_type
_atom_site_calc_flag
_atom_site_refinement_flags
_atom_site_occupancy
_atom_site_symmetry_multiplicity
C C11 0.3621(3) 0.3261(3) -0.0026(3) 0.0274(8) Uani d . 1 1
C C12 0.3958(3) 0.2313(3) 0.0098(4) 0.0334(9) Uani d . 1 1
H H12 0.3973 0.1994 0.0716 0.040 Uiso calc R 1 1
C C13 0.4266(3) 0.1849(3) -0.0686(4) 0.0394(10) Uani d . 1 1
H H13 0.4504 0.1224 -0.0591 0.047 Uiso calc R 1 1
C C14 0.4222(3) 0.2317(3) -0.1619(4) 0.0395(11) Uani d . 1 1
H H14 0.4421 0.2001 -0.2152 0.047 Uiso calc R 1 1
C C15 0.3883(3) 0.3247(4) -0.1758(3) 0.0374(10) Uani d . 1 1
H H15 0.3854 0.3558 -0.2384 0.045 Uiso calc R 1 1
C C16 0.3585(3) 0.3719(3) -0.0958(3) 0.0323(9) Uani d . 1 1
H H16 0.3360 0.4347 -0.1052 0.039 Uiso calc R 1 1
C C21 0.2684(3) 0.4968(3) 0.0550(3) 0.0247(8) Uani d . 1 1
C C22 0.1574(3) 0.5053(3) -0.0094(3) 0.0304(9) Uani d . 1 1
H H22 0.1113 0.4525 -0.0237 0.036 Uiso calc R 1 1
C C23 0.1170(3) 0.5929(3) -0.0515(3) 0.0373(10) Uani d . 1 1
H H23 0.0441 0.5982 -0.0945 0.045 Uiso calc R 1 1
C C24 0.1844(4) 0.6721(3) -0.0297(3) 0.0376(10) Uani d . 1 1
H H24 0.1567 0.7305 -0.0578 0.045 Uiso calc R 1 1
C C25 0.2925(3) 0.6644(3) 0.0336(4) 0.0396(11) Uani d . 1 1
H H25 0.3376 0.7178 0.0482 0.048 Uiso calc R 1 1
C C26 0.3350(3) 0.5775(3) 0.0758(3) 0.0330(9) Uani d . 1 1
H H26 0.4083 0.5731 0.1183 0.040 Uiso calc R 1 1
C C31 0.4514(3) 0.3993(3) 0.2079(3) 0.0257(8) Uani d . 1 1
C C32 0.5495(3) 0.4040(3) 0.1776(3) 0.0313(9) Uani d . 1 1
H H32 0.5454 0.3985 0.1065 0.038 Uiso calc R 1 1
C C33 0.6517(3) 0.4168(3) 0.2519(4) 0.0348(10) Uani d . 1 1
H H33 0.7159 0.4200 0.2308 0.042 Uiso calc R 1 1
C C34 0.6584(3) 0.4249(3) 0.3571(4) 0.0414(11) Uani d . 1 1
H H34 0.7273 0.4333 0.4070 0.050 Uiso calc R 1 1
C C35 0.5637(3) 0.4205(3) 0.3893(4) 0.0380(10) Uani d . 1 1
H H35 0.5694 0.4270 0.4606 0.046 Uiso calc R 1 1
C C36 0.4582(3) 0.4061(3) 0.3152(3) 0.0289(9) Uani d . 1 1
C C37 0.3585(3) 0.3989(3) 0.3553(3) 0.0337(9) Uani d . 1 1
H H37A 0.3271 0.3359 0.3413 0.040 Uiso calc R 1 1
H H37B 0.3814 0.4087 0.4312 0.040 Uiso calc R 1 1
C C38 0.1744(3) 0.4593(3) 0.3383(3) 0.0351(9) Uani d . 1 1
H H38A 0.1951 0.4629 0.4148 0.042 Uiso calc R 1 1
H H38B 0.1420 0.3974 0.3175 0.042 Uiso calc R 1 1
C C39 0.0880(3) 0.5339(3) 0.2923(3) 0.0322(9) Uani d . 1 1
C C40 0.0988(3) 0.5991(3) 0.2179(3) 0.0332(9) Uani d . 1 1
H H40 0.1613 0.5989 0.1940 0.040 Uiso calc R 1 1
C C41 0.0137(3) 0.6655(3) 0.1792(4) 0.0402(11) Uani d . 1 1
H H41 0.0190 0.7098 0.1290 0.048 Uiso calc R 1 1
C C42 -0.0769(3) 0.6645(3) 0.2160(4) 0.0444(12) Uani d . 1 1
H H42 -0.1338 0.7084 0.1920 0.053 Uiso calc R 1 1
C C43 -0.0821(4) 0.5968(4) 0.2897(4) 0.0489(13) Uani d . 1 1
H H43 -0.1446 0.5961 0.3137 0.059 Uiso calc R 1 1
P P1 0.31973(7) 0.38097(7) 0.10429(8) 0.0245(2) Uani d . 1 1
Cl Cl1 0.06264(8) 0.17656(7) 0.15389(8) 0.0337(2) Uani d . 1 1
Au Au1 0.193361(11) 0.282466(10) 0.135160(12) 0.02541(5) Uani d . 1 1
N N1 0.2738(3) 0.4689(3) 0.3046(3) 0.0327(8) Uani d . 1 1
N N2 -0.0018(3) 0.5310(3) 0.3295(3) 0.0449(10) Uani d . 1 1
H H1 0.307(4) 0.523(4) 0.319(4) 0.045(14) Uiso d . 1 1

loop_
_atom_site_aniso_label
_atom_site_aniso_U_11
_atom_site_aniso_U_22
_atom_site_aniso_U_33
_atom_site_aniso_U_12
_atom_site_aniso_U_13
_atom_site_aniso_U_23
C11 0.0214(16) 0.028(2) 0.032(2) -0.0037(15) 0.0072(15) -0.0029(18)
C12 0.039(2) 0.028(2) 0.036(2) 0.0002(16) 0.0145(18) -0.0009(18)
C13 0.036(2) 0.034(2) 0.050(3) -0.0009(18) 0.016(2) -0.007(2)
C14 0.033(2) 0.051(3) 0.038(3) -0.0051(19) 0.0151(18) -0.017(2)
C15 0.031(2) 0.053(3) 0.029(2) 0.0008(19) 0.0112(17) 0.002(2)
C16 0.0264(19) 0.037(2) 0.034(2) 0.0003(16) 0.0101(17) 0.0055(19)
C21 0.0259(17) 0.025(2) 0.022(2) 0.0030(14) 0.0057(15) 0.0003(16)
C22 0.0282(18) 0.031(2) 0.029(2) -0.0028(16) 0.0026(16) -0.0034(18)
C23 0.030(2) 0.041(3) 0.035(2) 0.0055(18) 0.0004(17) 0.002(2)
C24 0.044(2) 0.031(2) 0.036(3) 0.0088(19) 0.0098(19) 0.005(2)
C25 0.038(2) 0.025(2) 0.053(3) -0.0047(17) 0.008(2) 0.002(2)
C26 0.0251(18) 0.033(2) 0.035(2) -0.0007(16) 0.0003(16) 0.0041(19)
C31 0.0264(17) 0.022(2) 0.027(2) 0.0022(14) 0.0049(15) 0.0038(16)
C32 0.0315(19) 0.028(2) 0.032(2) 0.0012(16) 0.0061(17) 0.0045(18)
C33 0.0224(17) 0.035(2) 0.044(3) 0.0026(16) 0.0042(17) 0.006(2)
C34 0.030(2) 0.037(3) 0.047(3) 0.0009(17) -0.0056(19) 0.002(2)
C35 0.041(2) 0.036(3) 0.029(2) 0.0055(18) -0.0014(18) 0.003(2)
C36 0.0312(19) 0.025(2) 0.029(2) 0.0053(15) 0.0056(16) 0.0025(17)
C37 0.037(2) 0.031(2) 0.033(2) 0.0028(17) 0.0109(18) 0.0035(19)
C38 0.040(2) 0.034(2) 0.033(2) -0.0014(18) 0.0140(18) 0.0005(19)
C39 0.0318(19) 0.028(2) 0.038(2) -0.0055(16) 0.0120(18) -0.0112(19)
C40 0.034(2) 0.028(2) 0.038(2) -0.0069(17) 0.0109(18) -0.0106(19)
C41 0.037(2) 0.032(3) 0.047(3) -0.0057(18) 0.004(2) -0.009(2)
C42 0.031(2) 0.035(3) 0.061(3) -0.0015(18) 0.004(2) -0.015(2)
C43 0.033(2) 0.047(3) 0.070(4) -0.007(2) 0.020(2) -0.017(3)
P1 0.0234(4) 0.0238(5) 0.0260(5) 0.0000(4) 0.0068(4) 0.0013(4)
Cl1 0.0320(5) 0.0304(5) 0.0425(6) -0.0029(4) 0.0168(4) 0.0038(5)
Au1 0.02563(8) 0.02361(8) 0.02855(9) -0.00060(6) 0.01040(6) 0.00008(6)
N1 0.0344(17) 0.027(2) 0.036(2) 0.0019(15) 0.0107(15) 0.0005(16)
N2 0.042(2) 0.035(2) 0.062(3) -0.0060(17) 0.0234(19) -0.011(2)

loop_
_atom_type_symbol
_atom_type_description
_atom_type_scat_dispersion_real
_atom_type_scat_dispersion_imag
_atom_type_scat_source
C C 0.0033 0.0016 'International Tables Vol C Tables 4.2.6.8 and 6.1.1.4'
N N 0.0061 0.0033 'International Tables Vol C Tables 4.2.6.8 and 6.1.1.4'
P P 0.1023 0.0942 'International Tables Vol C Tables 4.2.6.8 and 6.1.1.4'
Cl Cl 0.1484 0.1585 'International Tables Vol C Tables 4.2.6.8 and 6.1.1.4'
Au Au -2.0133 8.8022 'International Tables Vol C Tables 4.2.6.8 and 6.1.1.4'
H H 0.0000 0.0000 'International Tables Vol C Tables 4.2.6.8 and 6.1.1.4'

loop_
_geom_angle_atom_site_label_1
_geom_angle_atom_site_label_2
_geom_angle_atom_site_label_3
_geom_angle
C16 C11 C12 118.8(4)
C16 C11 P1 123.5(3)
C12 C11 P1 117.7(3)
C13 C12 C11 120.7(4)
C13 C12 H12 119.6
C11 C12 H12 119.6
C12 C13 C14 119.8(4)
C12 C13 H13 120.1
C14 C13 H13 120.1
C15 C14 C13 120.3(4)
C15 C14 H14 119.9
C13 C14 H14 119.9
C14 C15 C16 119.8(4)
C14 C15 H15 120.1
C16 C15 H15 120.1
C11 C16 C15 120.5(4)
C11 C16 H16 119.7
C15 C16 H16 119.7
C26 C21 C22 118.7(3)
C26 C21 P1 122.6(3)
C22 C21 P1 118.6(3)
C23 C22 C21 119.8(4)
C23 C22 H22 120.1
C21 C22 H22 120.1
C24 C23 C22 120.6(4)
C24 C23 H23 119.7
C22 C23 H23 119.7
C25 C24 C23 119.8(4)
C25 C24 H24 120.1
C23 C24 H24 120.1
C24 C25 C26 120.6(4)
C24 C25 H25 119.7
C26 C25 H25 119.7
C25 C26 C21 120.4(3)
C25 C26 H26 119.8
C21 C26 H26 119.8
C36 C31 C32 119.3(3)
C36 C31 P1 122.7(3)
C32 C31 P1 118.0(3)
C33 C32 C31 121.0(4)
C33 C32 H32 119.5
C31 C32 H32 119.5
C34 C33 C32 119.9(4)
C34 C33 H33 120.1
C32 C33 H33 120.1
C33 C34 C35 120.5(4)
C33 C34 H34 119.7
C35 C34 H34 119.7
C34 C35 C36 120.8(4)
C34 C35 H35 119.6
C36 C35 H35 119.6
C31 C36 C35 118.6(4)
C31 C36 C37 123.0(3)
C35 C36 C37 118.4(4)
N1 C37 C36 111.3(3)
N1 C37 H37A 109.4
C36 C37 H37A 109.4
N1 C37 H37B 109.4
C36 C37 H37B 109.4
H37A C37 H37B 108.0
N1 C38 C39 113.2(4)
N1 C38 H38A 108.9
C39 C38 H38A 108.9
N1 C38 H38B 108.9
C39 C38 H38B 108.9
H38A C38 H38B 107.7
N2 C39 C40 122.9(4)
N2 C39 C38 114.2(4)
C40 C39 C38 122.9(4)
C39 C40 C41 118.8(4)
C39 C40 H40 120.6
C41 C40 H40 120.6
C42 C41 C40 119.4(5)
C42 C41 H41 120.3
C40 C41 H41 120.3
C41 C42 C43 118.5(4)
C41 C42 H42 120.8
C43 C42 H42 120.8
N2 C43 C42 124.2(4)
N2 C43 H43 117.9
C42 C43 H43 117.9
C21 P1 C11 105.08(18)
C21 P1 C31 106.85(17)
C11 P1 C31 103.51(17)
C21 P1 Au1 115.56(12)
C11 P1 Au1 105.18(13)
C31 P1 Au1 119.07(13)
P1 Au1 Cl1 175.48(4)
C38 N1 C37 111.9(3)
C38 N1 H1 115(3)
C37 N1 H1 105(3)
C39 N2 C43 116.2(4)

loop_
_geom_bond_atom_site_label_1
_geom_bond_atom_site_label_2
_geom_bond_distance
_geom_bond_publ_flag
C11 C16 1.383(6) ?
C11 C12 1.401(6) ?
C11 P1 1.825(4) ?
C12 C13 1.377(6) ?
C12 H12 0.9300 ?
C13 C14 1.387(7) ?
C13 H13 0.9300 ?
C14 C15 1.378(7) ?
C14 H14 0.9300 ?
C15 C16 1.394(6) ?
C15 H15 0.9300 ?
C16 H16 0.9300 ?
C21 C26 1.394(5) ?
C21 C22 1.412(5) ?
C21 P1 1.811(4) ?
C22 C23 1.391(6) ?
C22 H22 0.9300 ?
C23 C24 1.384(6) ?
C23 H23 0.9300 ?
C24 C25 1.377(6) ?
C24 H24 0.9300 ?
C25 C26 1.390(6) ?
C25 H25 0.9300 ?
C26 H26 0.9300 ?
C31 C36 1.400(6) ?
C31 C32 1.407(5) ?
C31 P1 1.832(4) ?
C32 C33 1.383(5) ?
C32 H32 0.9300 ?
C33 C34 1.375(6) ?
C33 H33 0.9300 ?
C34 C35 1.381(6) ?
C34 H34 0.9300 ?
C35 C36 1.414(5) ?
C35 H35 0.9300 ?
C36 C37 1.503(6) ?
C37 N1 1.465(5) ?
C37 H37A 0.9700 ?
C37 H37B 0.9700 ?
C38 N1 1.454(5) ?
C38 C39 1.508(6) ?
C38 H38A 0.9700 ?
C38 H38B 0.9700 ?
C39 N2 1.360(5) ?
C39 C40 1.385(6) ?
C40 C41 1.402(6) ?
C40 H40 0.9300 ?
C41 C42 1.366(6) ?
C41 H41 0.9300 ?
C42 C43 1.382(7) ?
C42 H42 0.9300 ?
C43 N2 1.361(6) ?
C43 H43 0.9300 ?
Au1 P1 2.2410(10) y
Au1 Cl1 2.2921(10) y
N1 H1 0.86(5) ?

loop_
_geom_hbond_atom_site_label_D
_geom_hbond_atom_site_label_H
_geom_hbond_atom_site_label_A
_geom_hbond_site_symmetry_A
_geom_hbond_distance_DH
_geom_hbond_distance_HA
_geom_hbond_distance_DA
_geom_hbond_angle_DHA
N1 H1 Cl1 2 0.87(6) 2.68(5) 3.536(4) 169(5)
